data_1563773
loop_
_publ_author_name
'Jouffret, Laurent'
'Rivenet, Murielle'
'Abraham, Francis'

_publ_section_title
;
 A new series of pillared uranyl-vanadates based on uranophane-type sheets
 in the uranium-vanadium-linear alkyl diamine systems
;
_journal_issue 1
_journal_name_full 'Journal of Solid State Chemistry'
_journal_page_first 84
_journal_page_last 92
_journal_paper_doi 10.1016/j.jssc.2009.10.020
_journal_volume 183
_journal_year 2010
_chemical_formula_sum 'C7 H22 N2 O27 U5 V4'
_chemical_formula_weight 1960.1
_space_group_IT_number 36
_space_group_name_Hall 'C 2c -2'
_space_group_name_H-M_alt 'C m c 21'
_symmetry_cell_setting orthorhombic
_symmetry_space_group_name_Hall 'C 2c -2'
_symmetry_space_group_name_H-M 'C m c 21'
_cell_angle_alpha 90
_cell_angle_beta 90
_cell_angle_gamma 90
_cell_formula_units_Z 4
_cell_length_a 15.9505(6)
_cell_length_b 14.1889(6)
_cell_length_c 13.7168(5)
_cell_measurement_temperature 100
_cell_volume 3104.4(2)
_computing_publication_material 'Jana2000 (Petricek, Dusek & Palatinus, 2000)'
_computing_structure_refinement 'Jana2000 (Petricek, Dusek & Palatinus, 2000)'
_diffrn_ambient_temperature 100
_diffrn_measured_fraction_theta_full 1.00
_diffrn_measured_fraction_theta_max 0.95
_diffrn_measurement_device_type 'BRUKER AXS Apex2 CCD-4K'
_diffrn_measurement_method 'phi-omega scan'
_diffrn_radiation_monochromator graphite
_diffrn_radiation_source 'fine-focus sealed tube'
_diffrn_radiation_type 'Mo K\a'
_diffrn_radiation_wavelength 0.71069
_diffrn_reflns_av_R_equivalents 0.0740
_diffrn_reflns_av_sigmaI/netI 0.0945
_diffrn_reflns_limit_h_max 20
_diffrn_reflns_limit_h_min -23
_diffrn_reflns_limit_k_max 18
_diffrn_reflns_limit_k_min -19
_diffrn_reflns_limit_l_max 20
_diffrn_reflns_limit_l_min -20
_diffrn_reflns_number 15105
_diffrn_reflns_theta_full 32.19
_diffrn_reflns_theta_max 26.13
_diffrn_reflns_theta_min 1.92
_exptl_absorpt_coefficient_mu 27.227
_exptl_absorpt_correction_T_max 1.000
_exptl_absorpt_correction_T_min 0.05
_exptl_absorpt_correction_type empirical
_exptl_absorpt_process_details sadabs
_exptl_crystal_colour 'dark yellow'
_exptl_crystal_density_diffrn 4.1926
_exptl_crystal_description plate
_exptl_crystal_F_000 3099
_exptl_crystal_size_max 0.150
_exptl_crystal_size_mid 0.100
_exptl_crystal_size_min 0.010
_refine_diff_density_max 4.69
_refine_diff_density_min -3.37
_refine_ls_extinction_method none
_refine_ls_goodness_of_fit_gt 1.49
_refine_ls_goodness_of_fit_ref 1.31
_refine_ls_hydrogen_treatment undef
_refine_ls_number_parameters 102
_refine_ls_number_reflns 5194
_refine_ls_R_factor_all 0.0882
_refine_ls_R_factor_gt 0.0465
_refine_ls_shift/su_max 0.0468
_refine_ls_shift/su_mean 0.0018
_refine_ls_structure_factor_coef F
_refine_ls_weighting_details w=1/\s^2^(F)
_refine_ls_weighting_scheme sigma
_refine_ls_wR_factor_gt 0.0497
_refine_ls_wR_factor_ref 0.0537
_reflns_number_gt 3438
_reflns_number_total 5194
_reflns_threshold_expression I>3\s(I)
_cod_data_source_file JSSC-2010-183-84.cif
_cod_data_source_block 5
_cod_original_sg_symbol_Hall 'C -2x;-2yc;2zc'
_cod_database_code 1563773

loop_
_symmetry_equiv_pos_site_id
_symmetry_equiv_pos_as_xyz
1 x,y,z
2 -x,y,z
3 x,-y,1/2+z
4 -x,-y,1/2+z
5 1/2+x,1/2+y,z
6 1/2-x,1/2+y,z
7 1/2+x,1/2-y,1/2+z
8 1/2-x,1/2-y,1/2+z

loop_
_atom_site_label
_atom_site_type_symbol
_atom_site_fract_x
_atom_site_fract_y
_atom_site_fract_z
_atom_site_adp_type
_atom_site_U_iso_or_equiv
_atom_site_symmetry_multiplicity
_atom_site_occupancy
_atom_site_calc_flag
_atom_site_refinement_flags
_atom_site_disorder_assembly
_atom_site_disorder_group
U1 U 0.22923(5) 0.49184(4) 0.43733 Uani 0.01395(17) 8 1 d . . .
U2 U 0.27020(4) 0.74017(4) 0.56012(5) Uani 0.01250(16) 8 1 d . . .
U3 U 0.5 0.59844(6) 0.23175(8) Uani 0.0180(3) 4 1 d . . .
V1 V 0.2666(2) 0.5147(2) 0.16812(17) Uani 0.0145(8) 8 1 d . . .
V2 V 0.3082(2) 0.73587(19) 0.32853(18) Uani 0.0134(8) 8 1 d . . .
O1 O 0.3353(7) 0.4602(7) 0.4287(8) Uiso 0.016(2) 8 1 d . . .
O2 O 0.1213(7) 0.5215(7) 0.4506(8) Uiso 0.018(2) 8 1 d . . .
O3 O 0.1601(7) 0.7520(7) 0.5400(7) Uiso 0.019(3) 8 1 d . . .
O4 O 0.3797(7) 0.7246(7) 0.5761(8) Uiso 0.017(2) 8 1 d . . .
O5 O 0.5 0.6675(13) 0.1247(12) Uiso 0.031(4) 4 1 d . . .
O6 O 0.5 0.5280(11) 0.3378(11) Uiso 0.020(4) 4 1 d . . .
O7 O 0.3049(7) 0.8305(7) 0.4086(6) Uiso 0.013(2) 8 1 d . . .
O8 O 0.2217(6) 0.5977(7) 0.0896(6) Uiso 0.008(2) 8 1 d . . .
O9 O 0.2602(7) 0.4219(8) 0.0884(7) Uiso 0.018(3) 8 1 d . . .
O10 O 0.2664(7) 0.6500(8) 0.4069(7) Uiso 0.016(2) 8 1 d . . .
O11 O 0.2126(7) 0.4973(8) 0.2703(8) Uiso 0.016(2) 8 1 d . . .
O12 O 0.2495(7) 0.7546(7) 0.2272(9) Uiso 0.017(2) 8 1 d . . .
O13 O 0.4070(8) 0.7120(9) 0.2991(7) Uiso 0.020(3) 8 1 d . . .
O14 O 0.3642(8) 0.5409(8) 0.1938(8) Uiso 0.022(3) 8 1 d . . .
O1w O 0.5 0.4505(13) 0.1229(12) Uiso 0.031(4) 4 1 d . . .
N1 N 0.5 0.655(3) -0.082(3) Uiso 0.119(15) 4 1 d . . .

loop_
_atom_site_aniso_label
_atom_site_aniso_type_symbol
_atom_site_aniso_U_11
_atom_site_aniso_U_22
_atom_site_aniso_U_33
_atom_site_aniso_U_12
_atom_site_aniso_U_13
_atom_site_aniso_U_23
U1 U 0.0301(3) 0.0082(3) 0.0035(2) -0.0015(3) -0.0005(3) 0.0000(2)
U2 U 0.0258(3) 0.0077(3) 0.0040(2) 0.0016(3) 0.0002(3) -0.0004(2)
U3 U 0.0223(5) 0.0205(5) 0.0112(3) 0 0 -0.0050(3)
V1 V 0.0292(16) 0.0103(15) 0.0038(12) -0.0035(13) -0.0012(11) -0.0002(9)
V2 V 0.0282(18) 0.0081(13) 0.0038(10) 0.0031(12) 0.0001(11) 0.0006(9)

loop_
_atom_type_symbol
_atom_type_scat_dispersion_real
_atom_type_scat_dispersion_imag
_atom_type_scat_source
_atom_type_scat_Cromer_Mann_a1
_atom_type_scat_Cromer_Mann_b1
_atom_type_scat_Cromer_Mann_a2
_atom_type_scat_Cromer_Mann_b2
_atom_type_scat_Cromer_Mann_a3
_atom_type_scat_Cromer_Mann_b3
_atom_type_scat_Cromer_Mann_a4
_atom_type_scat_Cromer_Mann_b4
_atom_type_scat_Cromer_Mann_c
H 0.000 0.000 'International Tables Vol C Tables  4.2.6.8 and 6.1.1.4' 0.493002 10.5109 0.322912 26.1257 0.140191 3.14236 0.04081 57.799702 0.003038
N 0.006 0.003 'International Tables Vol C Tables  4.2.6.8 and 6.1.1.4' 12.2126 0.0057 3.1322 9.8933 2.0125 28.997499 1.1663 0.5826 -11.529
O 0.011 0.006 'International Tables Vol C Tables  4.2.6.8 and 6.1.1.4' 3.0485 13.2771 2.2868 5.7011 1.5463 0.3239 0.867 32.908901 0.2508
V 0.301 0.529 'International Tables Vol C Tables  4.2.6.8 and 6.1.1.4' 10.2971 6.8657 7.3511 0.4385 2.0703 26.893801 2.0571 102.477997 1.2199
U -9.677 9.665 'International Tables Vol C Tables  4.2.6.8 and 6.1.1.4' 36.0228 0.5293 23.4128 3.3253 14.9491 16.092699 4.188 100.612999 13.3966
C 0.003 0.002 'International Tables Vol C Tables  4.2.6.8 and 6.1.1.4' 2.31 20.843901 1.02 10.2075 1.5886 0.5687 0.865 51.651199 0.2156

loop_
_geom_bond_atom_site_label_1
_geom_bond_atom_site_label_2
_geom_bond_site_symmetry_1
_geom_bond_site_symmetry_2
_geom_bond_distance
_geom_bond_publ_flag
U1 O1 . . 1.754(11) yes
U1 O2 . . 1.782(12) yes
U1 O7 . 6_545 2.386(10) yes
U1 O8 . 3_565 2.448(9) yes
U1 O9 . 3_565 2.457(10) yes
U1 O10 . . 2.358(12) yes
U1 O11 . . 2.308(11) yes
U2 O3 . . 1.786(12) yes
U2 O4 . . 1.774(11) yes
U2 O7 . . 2.503(9) yes
U2 O8 . 8_565 2.339(10) yes
U2 O9 . 3_565 2.338(11) yes
U2 O10 . . 2.462(10) yes
U2 O12 . 8_565 2.315(13) yes
U3 O5 . . 1.765(18) yes
U3 O6 . . 1.765(16) yes
U3 O13 . . 2.378(12) yes
U3 O13 . 2_655 2.378(12) yes
U3 O14 . . 2.372(12) yes
U3 O14 . 2_655 2.372(12) yes
U3 O1w . . 2.576(18) yes
V1 O8 . . 1.749(10) yes
V1 O9 . . 1.714(11) yes
V1 O11 . . 1.663(11) yes
V1 O14 . . 1.640(12) yes
V2 O7 . . 1.735(10) yes
V2 O10 . . 1.756(11) yes
V2 O12 . . 1.697(12) yes
V2 O13 . . 1.662(13) yes
N1 O5 . . 2.84(4) yes
N1 O6 . 3_564 2.83(5) yes
